data_4507684
loop_
_publ_author_name
'Bolla, Geetha'
'Sanphui, Palash'
'Nangia, Ashwini'

_publ_section_title
;
 Solubility Advantage of Tenoxicam Phenolic Cocrystals Compared to Salts
;
_journal_issue 5
_journal_name_full 'Crystal Growth &amp; Design'
_journal_page_first 1988
_journal_paper_doi 10.1021/cg4000457
_journal_volume 13
_journal_year 2013
_chemical_formula_moiety C13H12N3O4S2,CH3SO3
_chemical_formula_sum 'C14 H15 N3 O7 S3'
_chemical_formula_weight 433.47
_chemical_melting_point 482
_chemical_name_systematic
;
 ?
;
_space_group_IT_number 2
_symmetry_cell_setting triclinic
_symmetry_space_group_name_Hall '-P 1'
_symmetry_space_group_name_H-M 'P -1'
_atom_sites_solution_hydrogens geom
_atom_sites_solution_primary direct
_atom_sites_solution_secondary difmap
_audit_creation_method SHELXL-97
_cell_angle_alpha 87.485(11)
_cell_angle_beta 74.480(11)
_cell_angle_gamma 81.915(10)
_cell_formula_units_Z 2
_cell_length_a 7.981(6)
_cell_length_b 9.725(7)
_cell_length_c 12.221(9)
_cell_measurement_reflns_used 4610
_cell_measurement_temperature 100(2)
_cell_measurement_theta_max 25.38
_cell_measurement_theta_min 2.67
_cell_volume 904.8(12)
_computing_structure_refinement 'SHELXL-97 (Sheldrick, 2008)'
_diffrn_ambient_temperature 100(2)
_diffrn_measured_fraction_theta_full 0.989
_diffrn_measured_fraction_theta_max 0.970
_diffrn_measurement_device_type 'CCD area detector'
_diffrn_measurement_method 'phi and omega scans'
_diffrn_radiation_monochromator graphite
_diffrn_radiation_source 'fine-focus sealed tube'
_diffrn_radiation_type MoK\a
_diffrn_radiation_wavelength 0.71073
_diffrn_reflns_av_R_equivalents 0.0593
_diffrn_reflns_av_sigmaI/netI 0.0686
_diffrn_reflns_limit_h_max 9
_diffrn_reflns_limit_h_min -9
_diffrn_reflns_limit_k_max 11
_diffrn_reflns_limit_k_min -11
_diffrn_reflns_limit_l_max 14
_diffrn_reflns_limit_l_min -14
_diffrn_reflns_number 7793
_diffrn_reflns_theta_full 25.00
_diffrn_reflns_theta_max 25.32
_diffrn_reflns_theta_min 1.73
_exptl_absorpt_coefficient_mu 0.454
_exptl_absorpt_correction_type none
_exptl_crystal_colour colorless
_exptl_crystal_density_diffrn 1.591
_exptl_crystal_density_method 'not measured'
_exptl_crystal_description plate
_exptl_crystal_F_000 448
_exptl_crystal_size_max 0.22
_exptl_crystal_size_mid 0.20
_exptl_crystal_size_min 0.20
_refine_diff_density_max 0.829
_refine_diff_density_min -0.745
_refine_diff_density_rms 0.110
_refine_ls_extinction_method none
_refine_ls_goodness_of_fit_ref 1.074
_refine_ls_hydrogen_treatment constr
_refine_ls_matrix_type full
_refine_ls_number_parameters 276
_refine_ls_number_reflns 3204
_refine_ls_number_restraints 0
_refine_ls_restrained_S_all 1.074
_refine_ls_R_factor_all 0.0980
_refine_ls_R_factor_gt 0.0804
_refine_ls_shift/su_max 0.000
_refine_ls_shift/su_mean 0.000
_refine_ls_structure_factor_coef Fsqd
_refine_ls_weighting_details 'calc w=1/[\s^2^(Fo^2^)+(0.1528P)^2^+0.0107P] where P=(Fo^2^+2Fc^2^)/3'
_refine_ls_weighting_scheme calc
_refine_ls_wR_factor_gt 0.2142
_refine_ls_wR_factor_ref 0.2292
_reflns_number_gt 2450
_reflns_number_total 3204
_reflns_threshold_expression >2\s(I)
_cod_data_source_file cg4000457_si_008.cif
_cod_data_source_block TNX-MSA
_cod_original_cell_volume 904.9(11)
_cod_original_sg_symbol_H-M p-1
_cod_database_code 4507684

loop_
_symmetry_equiv_pos_as_xyz
'x, y, z'
'-x, -y, -z'

loop_
_atom_site_label
_atom_site_type_symbol
_atom_site_fract_x
_atom_site_fract_y
_atom_site_fract_z
_atom_site_U_iso_or_equiv
_atom_site_adp_type
_atom_site_occupancy
_atom_site_symmetry_multiplicity
_atom_site_calc_flag
_atom_site_refinement_flags
_atom_site_disorder_assembly
_atom_site_disorder_group
S3A S 0.3003(4) 0.2134(4) 0.4745(2) 0.0443(10) Uani 0.609(10) 1 d P A 1
O7A O 0.4503(11) 0.1595(18) 0.5092(10) 0.164(6) Uani 0.609(10) 1 d P A 1
C14A C 0.275(5) 0.3888(17) 0.4837(19) 0.177(15) Uani 0.609(10) 1 d P A 1
H14A H 0.1907 0.4295 0.4417 0.265 Uiso 0.609(10) 1 calc PR A 1
H14B H 0.3879 0.4222 0.4511 0.265 Uiso 0.609(10) 1 calc PR A 1
H14C H 0.2305 0.4161 0.5636 0.265 Uiso 0.609(10) 1 calc PR A 1
S3B S 0.2497(6) 0.2719(7) 0.4372(6) 0.0565(18) Uani 0.391(10) 1 d P A 2
O7B O 0.1290(17) 0.3789(12) 0.4083(15) 0.111(6) Uani 0.391(10) 1 d P A 2
C14B C 0.352(6) 0.347(5) 0.521(3) 0.17(2) Uani 0.391(10) 1 d P A 2
H14D H 0.4578 0.2857 0.5261 0.254 Uiso 0.391(10) 1 calc PR A 2
H14E H 0.2720 0.3622 0.5970 0.254 Uiso 0.391(10) 1 calc PR A 2
H14F H 0.3837 0.4363 0.4876 0.254 Uiso 0.391(10) 1 calc PR A 2
S1 S 1.39960(13) 0.16946(12) 0.06696(9) 0.0426(4) Uani 1 1 d . . .
S2 S 0.86187(14) 0.32704(11) 0.16672(10) 0.0443(4) Uani 1 1 d . . .
O1 O 0.8906(4) -0.1739(3) 0.1475(3) 0.0465(8) Uani 1 1 d . . .
O2 O 1.1804(4) -0.0645(3) 0.0701(3) 0.0438(8) Uani 1 1 d . . .
H2O H 1.1188 -0.1297 0.0821 0.066 Uiso 1 1 calc R . .
O3 O 0.8027(4) 0.3181(4) 0.0670(3) 0.0574(9) Uani 1 1 d . . .
O4 O 0.7951(5) 0.4449(3) 0.2398(3) 0.0672(11) Uani 1 1 d . . .
O5 O 0.3559(9) 0.1971(5) 0.3495(4) 0.119(2) Uani 1 1 d . . .
O6 O 0.1603(7) 0.1597(6) 0.5303(7) 0.154(3) Uani 1 1 d . . .
N1 N 0.3543(4) -0.0759(4) 0.3114(3) 0.0419(9) Uani 1 1 d . . .
H1N H 0.3318 0.0126 0.3294 0.050 Uiso 1 1 calc R . .
N2 N 0.6395(4) -0.0340(3) 0.2401(3) 0.0376(8) Uani 1 1 d . . .
H2N H 0.5975 0.0513 0.2637 0.045 Uiso 1 1 calc R . .
N3 N 0.8223(4) 0.1846(3) 0.2419(3) 0.0375(8) Uani 1 1 d . . .
C1 C 0.5200(5) -0.1281(4) 0.2580(3) 0.0354(9) Uani 1 1 d . . .
C2 C 0.5557(6) -0.2682(5) 0.2278(4) 0.0449(11) Uani 1 1 d . . .
H2 H 0.6711 -0.3084 0.1898 0.054 Uiso 1 1 calc R . .
C3 C 0.4190(7) -0.3464(5) 0.2548(4) 0.0571(13) Uani 1 1 d . . .
H3 H 0.4409 -0.4420 0.2355 0.069 Uiso 1 1 calc R . .
C4 C 0.2508(7) -0.2885(6) 0.3094(5) 0.0625(14) Uani 1 1 d . . .
H4 H 0.1574 -0.3434 0.3262 0.075 Uiso 1 1 calc R . .
C5 C 0.2201(6) -0.1539(5) 0.3386(4) 0.0525(12) Uani 1 1 d . . .
H5 H 0.1055 -0.1135 0.3779 0.063 Uiso 1 1 calc R . .
C6 C 0.8165(5) -0.0588(4) 0.1896(3) 0.0362(9) Uani 1 1 d . . .
C7 C 0.9135(5) 0.0576(4) 0.1839(3) 0.0331(9) Uani 1 1 d . . .
C8 C 1.0851(5) 0.0510(4) 0.1235(3) 0.0355(9) Uani 1 1 d . . .
C9 C 1.1752(5) 0.1718(4) 0.1095(3) 0.0337(9) Uani 1 1 d . . .
C10 C 1.0911(5) 0.3059(4) 0.1278(4) 0.0386(10) Uani 1 1 d . . .
C11 C 1.2085(6) 0.4063(5) 0.1077(4) 0.0487(11) Uani 1 1 d . . .
H11 H 1.1732 0.5037 0.1154 0.058 Uiso 1 1 calc R . .
C12 C 1.3771(6) 0.3459(5) 0.0760(4) 0.0497(11) Uani 1 1 d . . .
H12 H 1.4740 0.3970 0.0603 0.060 Uiso 1 1 calc R . .
C13 C 0.8285(7) 0.1886(5) 0.3622(4) 0.0556(13) Uani 1 1 d . . .
H13A H 0.7880 0.1048 0.4019 0.083 Uiso 1 1 calc R . .
H13B H 0.7524 0.2708 0.3991 0.083 Uiso 1 1 calc R . .
H13C H 0.9493 0.1929 0.3649 0.083 Uiso 1 1 calc R . .

loop_
_atom_site_aniso_label
_atom_site_aniso_U_11
_atom_site_aniso_U_22
_atom_site_aniso_U_33
_atom_site_aniso_U_23
_atom_site_aniso_U_13
_atom_site_aniso_U_12
S3A 0.0413(14) 0.0500(18) 0.0374(13) -0.0030(11) -0.0043(9) -0.0034(12)
O7A 0.057(5) 0.279(17) 0.151(9) 0.084(10) -0.040(5) -0.008(7)
C14A 0.34(4) 0.051(8) 0.108(16) -0.035(9) 0.017(17) -0.058(14)
S3B 0.044(2) 0.046(3) 0.076(3) -0.017(2) -0.013(2) 0.0022(18)
O7B 0.094(9) 0.055(7) 0.194(16) -0.027(8) -0.068(9) 0.023(6)
C14B 0.19(3) 0.29(6) 0.066(16) -0.05(2) -0.039(17) -0.11(4)
S1 0.0347(6) 0.0428(7) 0.0467(7) 0.0008(5) -0.0052(5) -0.0048(5)
S2 0.0394(6) 0.0245(6) 0.0645(8) -0.0038(5) -0.0091(5) 0.0026(4)
O1 0.0446(17) 0.0285(16) 0.059(2) -0.0105(14) 0.0003(14) -0.0038(13)
O2 0.0421(17) 0.0276(16) 0.0546(18) -0.0129(14) -0.0017(13) 0.0011(12)
O3 0.0472(18) 0.048(2) 0.078(2) 0.0133(17) -0.0236(17) -0.0014(15)
O4 0.065(2) 0.0257(17) 0.099(3) -0.0187(17) -0.0041(19) 0.0067(15)
O5 0.209(6) 0.072(3) 0.068(3) -0.034(2) -0.049(3) 0.047(3)
O6 0.076(3) 0.091(4) 0.261(8) 0.045(5) 0.010(4) -0.018(3)
N1 0.0389(19) 0.039(2) 0.043(2) -0.0011(16) -0.0039(15) -0.0016(16)
N2 0.0355(18) 0.0267(18) 0.046(2) -0.0060(15) -0.0032(15) -0.0025(14)
N3 0.0352(18) 0.0274(18) 0.0436(19) -0.0082(15) -0.0009(15) 0.0010(14)
C1 0.038(2) 0.033(2) 0.035(2) 0.0031(17) -0.0093(17) -0.0055(17)
C2 0.043(2) 0.036(2) 0.051(3) -0.004(2) -0.0050(19) -0.0042(19)
C3 0.064(3) 0.040(3) 0.069(3) -0.004(2) -0.014(3) -0.019(2)
C4 0.051(3) 0.068(4) 0.072(4) 0.011(3) -0.014(3) -0.026(3)
C5 0.040(2) 0.056(3) 0.058(3) 0.007(2) -0.006(2) -0.010(2)
C6 0.040(2) 0.029(2) 0.037(2) -0.0009(17) -0.0055(17) -0.0030(17)
C7 0.034(2) 0.024(2) 0.037(2) -0.0018(16) -0.0057(16) 0.0021(16)
C8 0.038(2) 0.031(2) 0.036(2) -0.0044(17) -0.0080(17) 0.0015(17)
C9 0.034(2) 0.027(2) 0.036(2) -0.0005(16) -0.0051(16) -0.0027(16)
C10 0.045(2) 0.027(2) 0.041(2) -0.0013(17) -0.0084(18) -0.0017(18)
C11 0.056(3) 0.030(2) 0.061(3) 0.001(2) -0.016(2) -0.010(2)
C12 0.046(3) 0.047(3) 0.058(3) 0.006(2) -0.012(2) -0.018(2)
C13 0.061(3) 0.054(3) 0.046(3) -0.015(2) -0.004(2) -0.007(2)

loop_
_atom_type_symbol
_atom_type_description
_atom_type_scat_dispersion_real
_atom_type_scat_dispersion_imag
_atom_type_scat_source
C C 0.0033 0.0016 'International Tables Vol C Tables 4.2.6.8 and 6.1.1.4'
H H 0.0000 0.0000 'International Tables Vol C Tables 4.2.6.8 and 6.1.1.4'
N N 0.0061 0.0033 'International Tables Vol C Tables 4.2.6.8 and 6.1.1.4'
O O 0.0106 0.0060 'International Tables Vol C Tables 4.2.6.8 and 6.1.1.4'
S S 0.1246 0.1234 'International Tables Vol C Tables 4.2.6.8 and 6.1.1.4'

loop_
_geom_angle_atom_site_label_1
_geom_angle_atom_site_label_2
_geom_angle_atom_site_label_3
_geom_angle
O6 S3A O7A 112.9(6)
O6 S3A O5 117.5(5)
O7A S3A O5 103.9(6)
O6 S3A C14A 112.9(11)
O7A S3A C14A 108.4(13)
O5 S3A C14A 100.1(8)
O5 S3B O7B 115.3(9)
O5 S3B O6 106.1(5)
O7B S3B O6 114.6(7)
O5 S3B C14B 115.9(17)
O7B S3B C14B 106.1(18)
O6 S3B C14B 97.7(16)
S3B C14B H14D 109.5
S3B C14B H14E 109.5
H14D C14B H14E 109.5
S3B C14B H14F 109.5
H14D C14B H14F 109.5
H14E C14B H14F 109.5
C12 S1 C9 91.0(2)
O3 S2 O4 119.5(2)
O3 S2 N3 107.2(2)
O4 S2 N3 108.8(2)
O3 S2 C10 108.7(2)
O4 S2 C10 109.9(2)
N3 S2 C10 101.34(18)
C8 O2 H2O 109.5
C1 N1 C5 122.9(4)
C1 N1 H1N 118.5
C5 N1 H1N 118.5
C6 N2 C1 127.2(3)
C6 N2 H2N 116.4
C1 N2 H2N 116.4
C7 N3 C13 113.6(3)
C7 N3 S2 114.0(3)
C13 N3 S2 115.9(3)
N1 C1 N2 114.7(4)
N1 C1 C2 118.6(4)
N2 C1 C2 126.6(4)
C3 C2 C1 118.2(4)
C3 C2 H2 120.9
C1 C2 H2 120.9
C2 C3 C4 121.3(5)
C2 C3 H3 119.4
C4 C3 H3 119.4
C5 C4 C3 119.4(5)
C5 C4 H4 120.3
C3 C4 H4 120.3
C4 C5 N1 119.5(4)
C4 C5 H5 120.2
N1 C5 H5 120.2
O1 C6 N2 122.5(4)
O1 C6 C7 121.2(4)
N2 C6 C7 116.2(3)
C8 C7 C6 121.6(3)
C8 C7 N3 120.1(4)
C6 C7 N3 118.3(3)
O2 C8 C7 123.7(4)
O2 C8 C9 115.3(3)
C7 C8 C9 120.9(3)
C10 C9 C8 123.9(4)
C10 C9 S1 110.9(3)
C8 C9 S1 125.3(3)
C9 C10 C11 113.1(4)
C9 C10 S2 116.7(3)
C11 C10 S2 130.2(3)
C12 C11 C10 111.3(4)
C12 C11 H11 124.4
C10 C11 H11 124.4
C11 C12 S1 113.7(4)
C11 C12 H12 123.1
S1 C12 H12 123.1
N3 C13 H13A 109.5
N3 C13 H13B 109.5
H13A C13 H13B 109.5
N3 C13 H13C 109.5
H13A C13 H13C 109.5
H13B C13 H13C 109.5

loop_
_geom_bond_atom_site_label_1
_geom_bond_atom_site_label_2
_geom_bond_distance
S3A O6 1.309(5)
S3A O7A 1.402(9)
S3A O5 1.481(5)
S3A C14A 1.694(16)
C14A H14A 0.9800
C14A H14B 0.9800
C14A H14C 0.9800
S3B O5 1.344(5)
S3B O7B 1.415(14)
S3B O6 1.634(9)
S3B C14B 1.71(3)
C14B H14D 0.9800
C14B H14E 0.9800
C14B H14F 0.9800
S1 C12 1.706(5)
S1 C9 1.723(4)
S2 O3 1.430(4)
S2 O4 1.435(3)
S2 N3 1.649(4)
S2 C10 1.747(4)
O1 C6 1.253(5)
O2 C8 1.351(5)
O2 H2O 0.8400
N1 C1 1.345(5)
N1 C5 1.359(6)
N1 H1N 0.8800
N2 C6 1.372(5)
N2 C1 1.383(5)
N2 H2N 0.8800
N3 C7 1.451(4)
N3 C13 1.487(6)
C1 C2 1.398(6)
C2 C3 1.377(6)
C2 H2 0.9500
C3 C4 1.380(8)
C3 H3 0.9500
C4 C5 1.344(8)
C4 H4 0.9500
C5 H5 0.9500
C6 C7 1.449(6)
C7 C8 1.364(6)
C8 C9 1.443(6)
C9 C10 1.379(6)
C10 C11 1.416(6)
C11 C12 1.351(6)
C11 H11 0.9500
C12 H12 0.9500
C13 H13A 0.9800
C13 H13B 0.9800
C13 H13C 0.9800

loop_
_geom_torsion_atom_site_label_1
_geom_torsion_atom_site_label_2
_geom_torsion_atom_site_label_3
_geom_torsion_atom_site_label_4
_geom_torsion
O7B S3B O5 S3A -175.4(9)
O6 S3B O5 S3A -47.3(5)
C14B S3B O5 S3A 59.8(18)
O6 S3A O5 S3B 83.7(6)
O7A S3A O5 S3B -150.8(8)
C14A S3A O5 S3B -38.9(13)
O7A S3A O6 S3B 175.1(9)
O5 S3A O6 S3B -64.0(4)
C14A S3A O6 S3B 51.7(12)
O5 S3B O6 S3A 66.2(5)
O7B S3B O6 S3A -165.4(9)
C14B S3B O6 S3A -53.7(18)
O3 S2 N3 C7 61.2(3)
O4 S2 N3 C7 -168.3(3)
C10 S2 N3 C7 -52.6(3)
O3 S2 N3 C13 -164.1(3)
O4 S2 N3 C13 -33.6(3)
C10 S2 N3 C13 82.1(3)
C5 N1 C1 N2 -178.4(4)
C5 N1 C1 C2 0.8(6)
C6 N2 C1 N1 179.0(4)
C6 N2 C1 C2 -0.2(7)
N1 C1 C2 C3 -0.3(6)
N2 C1 C2 C3 178.8(4)
C1 C2 C3 C4 0.5(7)
C2 C3 C4 C5 -1.2(8)
C3 C4 C5 N1 1.7(8)
C1 N1 C5 C4 -1.6(7)
C1 N2 C6 O1 3.6(6)
C1 N2 C6 C7 -178.5(4)
O1 C6 C7 C8 6.2(6)
N2 C6 C7 C8 -171.7(4)
O1 C6 C7 N3 -175.4(4)
N2 C6 C7 N3 6.7(5)
C13 N3 C7 C8 -92.9(5)
S2 N3 C7 C8 42.9(5)
C13 N3 C7 C6 88.7(4)
S2 N3 C7 C6 -135.6(3)
C6 C7 C8 O2 -3.6(6)
N3 C7 C8 O2 177.9(4)
C6 C7 C8 C9 174.0(4)
N3 C7 C8 C9 -4.4(6)
O2 C8 C9 C10 160.5(4)
C7 C8 C9 C10 -17.4(6)
O2 C8 C9 S1 -18.9(5)
C7 C8 C9 S1 163.3(3)
C12 S1 C9 C10 0.7(3)
C12 S1 C9 C8 -179.9(4)
C8 C9 C10 C11 -179.6(4)
S1 C9 C10 C11 -0.2(5)
C8 C9 C10 S2 -1.6(6)
S1 C9 C10 S2 177.8(2)
O3 S2 C10 C9 -79.3(4)
O4 S2 C10 C9 148.3(4)
N3 S2 C10 C9 33.4(4)
O3 S2 C10 C11 98.3(4)
O4 S2 C10 C11 -34.1(5)
N3 S2 C10 C11 -149.0(4)
C9 C10 C11 C12 -0.6(6)
S2 C10 C11 C12 -178.3(4)
C10 C11 C12 S1 1.2(5)
C9 S1 C12 C11 -1.1(4)
